data_4038550
loop_
_publ_author_name
'Song, Xiang-Jia'
'Ren, Hong-Xia'
'Xiang, Min'
'Li, Chen-Yi'
'Zou, Ying'
'Li, Xia'
'Huang, Zhi-Cheng'
'Tian, Fang'
'Wang, Li-Xin'

_publ_section_title
;
 Organocatalytic Enantioselective Michael Addition between
 3-(3-hydroxy-1H-pyrazol-1-yl)Oxindole and \b-Nitrostyrene for the
 Preparation of Chiral Di-substituted Oxindoles.
;
_journal_name_full 'The Journal of organic chemistry'
_journal_paper_doi 10.1021/acs.joc.9b03337
_journal_year 2020
_chemical_absolute_configuration ad
_chemical_formula_moiety 'C26 H22 N4 O4'
_chemical_formula_sum 'C26 H22 N4 O4'
_chemical_formula_weight 454.47
_space_group_crystal_system orthorhombic
_space_group_IT_number 19
_space_group_name_Hall 'P 2ac 2ab'
_space_group_name_H-M_alt 'P 21 21 21'
_atom_sites_solution_hydrogens geom
_atom_sites_solution_primary iterative
_audit_creation_date 2019-04-30
_audit_creation_method
;
Olex2 1.2
(compiled 2018.05.29 svn.r3508 for OlexSys, GUI svn.r5506)
;
_cell_angle_alpha 90
_cell_angle_beta 90
_cell_angle_gamma 90
_cell_formula_units_Z 8
_cell_length_a 9.11100(15)
_cell_length_b 10.58534(14)
_cell_length_c 48.0239(7)
_cell_measurement_reflns_used 6691
_cell_measurement_temperature 293(2)
_cell_measurement_theta_max 70.1680
_cell_measurement_theta_min 4.2670
_cell_volume 4631.57(12)
_computing_cell_refinement
;
CrysAlisPro, Agilent Technologies,
Version 1.171.37.35 (release 13-08-2014 CrysAlis171 .NET)
(compiled Aug 13 2014,18:06:01)
;
_computing_data_collection
;
CrysAlisPro, Agilent Technologies,
Version 1.171.37.35 (release 13-08-2014 CrysAlis171 .NET)
(compiled Aug 13 2014,18:06:01)
;
_computing_data_reduction
;
CrysAlisPro, Agilent Technologies,
Version 1.171.37.35 (release 13-08-2014 CrysAlis171 .NET)
(compiled Aug 13 2014,18:06:01)
;
_computing_molecular_graphics 'Olex2 (Dolomanov et al., 2009)'
_computing_publication_material 'Olex2 (Dolomanov et al., 2009)'
_computing_structure_refinement 'ShelXL (Sheldrick, 2015)'
_computing_structure_solution
;
Superflip (Palatinus & Chapuis, 2007;Palatinus & van der Lee, 2008;
Palatinus et al., 2012)
;
_diffrn_ambient_temperature 293(2)
_diffrn_detector 'CCD plate'
_diffrn_detector_area_resol_mean 16.2312
_diffrn_detector_type Eos
_diffrn_measured_fraction_theta_full 1.000
_diffrn_measured_fraction_theta_max 1.000
_diffrn_measurement_details
;
#__ type_ start__ end____ width___ exp.time_
  1 omega -108.00  -55.80   0.3000    1.0000
omega____ theta____ kappa____ phi______ frames
    -      -33.5000  178.0000 -180.0000 174

#__ type_ start__ end____ width___ exp.time_
  2 omega   50.90   76.70   0.3000    1.0000
omega____ theta____ kappa____ phi______ frames
    -       36.4734  -99.0000  -90.0000 86

#__ type_ start__ end____ width___ exp.time_
  3 omega   46.00   98.20   0.3000    1.0000
omega____ theta____ kappa____ phi______ frames
    -       36.4734   57.0000 -150.0000 174

#__ type_ start__ end____ width___ exp.time_
  4 omega   72.00   97.80   0.3000    1.0000
omega____ theta____ kappa____ phi______ frames
    -       36.4734 -143.0000   79.0000 86

#__ type_ start__ end____ width___ exp.time_
  5 omega   17.00  105.20   0.3000    1.0000
omega____ theta____ kappa____ phi______ frames
    -       36.4734   37.0000  -60.0000 294

#__ type_ start__ end____ width___ exp.time_
  6 omega   81.00  109.50   0.3000    1.0000
omega____ theta____ kappa____ phi______ frames
    -       36.4734  178.0000  150.0000 95

#__ type_ start__ end____ width___ exp.time_
  7 omega   54.00   94.20   0.3000    1.0000
omega____ theta____ kappa____ phi______ frames
    -       36.4734   77.0000  -30.0000 134

#__ type_ start__ end____ width___ exp.time_
  8 omega   11.00   43.10   0.3000    1.0000
omega____ theta____ kappa____ phi______ frames
    -       36.4734   77.0000  -30.0000 107

#__ type_ start__ end____ width___ exp.time_
  9 omega   65.00  105.20   0.3000    1.0000
omega____ theta____ kappa____ phi______ frames
    -       36.4734  178.0000 -180.0000 134

#__ type_ start__ end____ width___ exp.time_
 10 omega    1.00   27.10   0.3000    1.0000
omega____ theta____ kappa____ phi______ frames
    -       36.4734  -99.0000  -90.0000 87

#__ type_ start__ end____ width___ exp.time_
 11 omega   54.00   79.80   0.3000    5.0000
omega____ theta____ kappa____ phi______ frames
    -      108.0000  -61.0000   90.0000 86

#__ type_ start__ end____ width___ exp.time_
 12 omega   43.00   93.10   0.3000    5.0000
omega____ theta____ kappa____ phi______ frames
    -      108.0000  -45.0000   30.0000 167

#__ type_ start__ end____ width___ exp.time_
 13 omega   39.00  108.00   0.3000    5.0000
omega____ theta____ kappa____ phi______ frames
    -      108.0000  -94.0000  -90.0000 230

#__ type_ start__ end____ width___ exp.time_
 14 omega   41.00   97.10   0.3000    5.0000
omega____ theta____ kappa____ phi______ frames
    -      108.0000  -45.0000  -30.0000 187

#__ type_ start__ end____ width___ exp.time_
 15 omega   53.00   84.50   0.3000    5.0000
omega____ theta____ kappa____ phi______ frames
    -      108.0000  -30.0000   60.0000 105

#__ type_ start__ end____ width___ exp.time_
 16 omega   50.00   95.00   0.3000    5.0000
omega____ theta____ kappa____ phi______ frames
    -      108.0000 -111.0000 -180.0000 150

#__ type_ start__ end____ width___ exp.time_
 17 omega   48.00   78.00   0.3000    5.0000
omega____ theta____ kappa____ phi______ frames
    -      108.0000  -30.0000  -60.0000 100

#__ type_ start__ end____ width___ exp.time_
 18 omega  104.00  175.10   0.3000    5.0000
omega____ theta____ kappa____ phi______ frames
    -      108.0000  111.0000  -30.0000 237

#__ type_ start__ end____ width___ exp.time_
 19 omega   48.00  108.00   0.3000    5.0000
omega____ theta____ kappa____ phi______ frames
    -      108.0000  -94.0000   60.0000 200

#__ type_ start__ end____ width___ exp.time_
 20 omega   73.00  161.50   0.3000    5.0000
omega____ theta____ kappa____ phi______ frames
    -      108.0000   15.0000  -30.0000 295
;
_diffrn_measurement_device 'four-circle diffractometer'
_diffrn_measurement_device_type 'Xcalibur, Eos, Gemini'
_diffrn_measurement_method '\w scans'
_diffrn_orient_matrix_UB_11 0.0484547000
_diffrn_orient_matrix_UB_12 -0.0967661000
_diffrn_orient_matrix_UB_13 -0.0221352000
_diffrn_orient_matrix_UB_21 -0.1617032000
_diffrn_orient_matrix_UB_22 -0.0353319000
_diffrn_orient_matrix_UB_23 -0.0052236000
_diffrn_orient_matrix_UB_31 -0.0100967000
_diffrn_orient_matrix_UB_32 0.1028255000
_diffrn_orient_matrix_UB_33 -0.0226136000
_diffrn_radiation_monochromator graphite
_diffrn_radiation_probe x-ray
_diffrn_radiation_type CuK\a
_diffrn_radiation_wavelength 1.54184
_diffrn_reflns_av_R_equivalents 0.0237
_diffrn_reflns_av_unetI/netI 0.0270
_diffrn_reflns_Laue_measured_fraction_full 1.000
_diffrn_reflns_Laue_measured_fraction_max 1.000
_diffrn_reflns_limit_h_max 9
_diffrn_reflns_limit_h_min -10
_diffrn_reflns_limit_k_max 12
_diffrn_reflns_limit_k_min -8
_diffrn_reflns_limit_l_max 47
_diffrn_reflns_limit_l_min -57
_diffrn_reflns_number 18675
_diffrn_reflns_point_group_measured_fraction_full 1.000
_diffrn_reflns_point_group_measured_fraction_max 1.000
_diffrn_reflns_theta_full 67.070
_diffrn_reflns_theta_max 67.070
_diffrn_reflns_theta_min 3.682
_diffrn_source 'Enhance (Cu) X-ray Source'
_exptl_absorpt_coefficient_mu 0.736
_exptl_absorpt_correction_T_max 1.00000
_exptl_absorpt_correction_T_min 0.81716
_exptl_absorpt_correction_type multi-scan
_exptl_absorpt_process_details
;
CrysAlisPro, Agilent Technologies,
Version 1.171.37.35 (release 13-08-2014 CrysAlis171 .NET)
(compiled Aug 13 2014,18:06:01)
Empirical absorption correction using spherical harmonics,
 implemented in SCALE3 ABSPACK scaling algorithm.
;
_exptl_crystal_colour colourless
_exptl_crystal_colour_primary colourless
_exptl_crystal_density_diffrn 1.304
_exptl_crystal_description prism
_exptl_crystal_F_000 1904
_exptl_crystal_size_max 0.18
_exptl_crystal_size_mid 0.14
_exptl_crystal_size_min 0.1
_refine_diff_density_max 0.127
_refine_diff_density_min -0.123
_refine_diff_density_rms 0.026
_refine_ls_abs_structure_details
;
 Flack x determined using 2748 quotients [(I+)-(I-)]/[(I+)+(I-)]
 (Parsons, Flack and Wagner, Acta Cryst. B69 (2013) 249-259).
;
_refine_ls_abs_structure_Flack -0.05(11)
_refine_ls_extinction_coef 0.00104(14)
_refine_ls_extinction_expression Fc^*^=kFc[1+0.001xFc^2^\l^3^/sin(2\q)]^-1/4^
_refine_ls_extinction_method 'SHELXL-2014/7 (Sheldrick 2014'
_refine_ls_goodness_of_fit_ref 1.026
_refine_ls_hydrogen_treatment constr
_refine_ls_matrix_type full
_refine_ls_number_parameters 616
_refine_ls_number_reflns 8267
_refine_ls_number_restraints 0
_refine_ls_restrained_S_all 1.026
_refine_ls_R_factor_all 0.0467
_refine_ls_R_factor_gt 0.0403
_refine_ls_shift/su_max 0.001
_refine_ls_shift/su_mean 0.000
_refine_ls_structure_factor_coef Fsqd
_refine_ls_weighting_details 'w=1/[\s^2^(Fo^2^)+(0.0604P)^2^+0.2416P] where P=(Fo^2^+2Fc^2^)/3'
_refine_ls_weighting_scheme calc
_refine_ls_wR_factor_gt 0.1085
_refine_ls_wR_factor_ref 0.1166
_reflns_Friedel_coverage 0.760
_reflns_Friedel_fraction_full 0.999
_reflns_Friedel_fraction_max 0.999
_reflns_number_gt 7256
_reflns_number_total 8267
_reflns_threshold_expression 'I > 2\s(I)'
_cod_data_source_file jo9b03337_si_002.cif
_cod_data_source_block 201904111
_cod_database_code 4038550
_shelx_shelxl_version_number 2014/7
_chemical_oxdiff_formula C20H20N4O4
_shelx_space_group_comment
;
The symmetry employed for this shelxl refinement is uniquely defined
by the following loop, which should always be used as a source of
symmetry information in preference to the above space-group names.
They are only intended as comments.
;
_shelx_estimated_absorpt_t_max 0.930
_shelx_estimated_absorpt_t_min 0.879
_reflns_odcompleteness_completeness 99.89
_reflns_odcompleteness_iscentric 1
_reflns_odcompleteness_theta 66.97
_olex2_refinement_description
;
1. Fixed Uiso
 At 1.2 times of:
  All C(H) groups, All C(H,H) groups
 At 1.5 times of:
  All O(H) groups
2.a Ternary CH refined with riding coordinates:
 C9(H9), C9'(H9')
2.b Secondary CH2 refined with riding coordinates:
 C10(H10A,H10B), C20(H20A,H20B), C10'(H10C,H10D), C20'(H20C,H20D)
2.c Aromatic/amide H refined with riding coordinates:
 C1(H1), C2(H2), C3(H3), C4(H4), C12(H12), C13(H13), C14(H14), C15(H15),
 C16(H16), C18(H18), C19(H19), C22(H22), C23(H23), C24(H24), C25(H25), C26(H26),
  C1'(H1'), C2'(H2'), C3'(H3'), C4'(H4'), C12'(H12'), C13'(H13'), C14'(H14'),
 C15'(H15'), C16'(H16'), C17'(H17'), C18'(H18'), C22'(H22'), C23'(H23'),
 C24'(H24'), C25'(H25'), C26'(H26')
2.d Idealised tetrahedral OH refined as rotating group:
 O4(H4A), O4'(H4'A)
;
_olex2_submission_special_instructions 'No special instructions were received'

loop_
_space_group_symop_operation_xyz
'x, y, z'
'-x+1/2, -y, z+1/2'
'x+1/2, -y+1/2, -z'
'-x, y+1/2, -z+1/2'

loop_
_atom_site_label
_atom_site_type_symbol
_atom_site_fract_x
_atom_site_fract_y
_atom_site_fract_z
_atom_site_U_iso_or_equiv
_atom_site_adp_type
_atom_site_occupancy
_atom_site_site_symmetry_order
_atom_site_calc_flag
_atom_site_refinement_flags_posn
_atom_site_refinement_flags_adp
_atom_site_refinement_flags_occupancy
_atom_site_disorder_assembly
_atom_site_disorder_group
C1 C 0.1765(5) 0.4711(3) 0.34640(8) 0.0911(12) Uani 1 1 d . . . . .
H1 H 0.2362 0.4724 0.3621 0.109 Uiso 1 1 calc R . . . .
C2 C 0.0862(7) 0.5733(4) 0.34003(10) 0.1136(18) Uani 1 1 d . . . . .
H2 H 0.0876 0.6449 0.3513 0.136 Uiso 1 1 calc R . . . .
C3 C -0.0062(6) 0.5688(5) 0.31690(10) 0.1185(19) Uani 1 1 d . . . . .
H3 H -0.0683 0.6366 0.3133 0.142 Uiso 1 1 calc R . . . .
C4 C -0.0073(5) 0.4671(5) 0.29954(9) 0.1048(15) Uani 1 1 d . . . . .
H4 H -0.0681 0.4653 0.2840 0.126 Uiso 1 1 calc R . . . .
C5 C 0.0838(4) 0.3670(4) 0.30559(7) 0.0779(9) Uani 1 1 d . . . . .
C6 C 0.1755(4) 0.3683(3) 0.32890(7) 0.0726(8) Uani 1 1 d . . . . .
C7 C 0.2539(3) 0.2417(3) 0.33040(6) 0.0627(6) Uani 1 1 d . . . . .
C8 C 0.2003(3) 0.1769(3) 0.30312(6) 0.0626(7) Uani 1 1 d . . . . .
C9 C 0.4238(3) 0.2399(3) 0.33019(6) 0.0611(6) Uani 1 1 d . . . . .
H9 H 0.4528 0.1508 0.3303 0.073 Uiso 1 1 calc R . . . .
C10 C 0.4870(4) 0.2977(3) 0.35673(6) 0.0737(8) Uani 1 1 d . . . . .
H10A H 0.4710 0.3883 0.3566 0.088 Uiso 1 1 calc R . . . .
H10B H 0.4368 0.2629 0.3728 0.088 Uiso 1 1 calc R . . . .
C11 C 0.4890(3) 0.2971(3) 0.30390(6) 0.0605(6) Uani 1 1 d . . . . .
C12 C 0.5510(3) 0.2181(3) 0.28431(7) 0.0711(8) Uani 1 1 d . . . . .
H12 H 0.5516 0.1314 0.2874 0.085 Uiso 1 1 calc R . . . .
C13 C 0.6123(4) 0.2665(4) 0.26014(7) 0.0810(9) Uani 1 1 d . . . . .
H13 H 0.6530 0.2120 0.2470 0.097 Uiso 1 1 calc R . . . .
C14 C 0.6132(4) 0.3938(4) 0.25545(7) 0.0843(10) Uani 1 1 d . . . . .
H14 H 0.6545 0.4263 0.2392 0.101 Uiso 1 1 calc R . . . .
C15 C 0.5529(5) 0.4730(4) 0.27483(8) 0.0850(10) Uani 1 1 d . . . . .
H15 H 0.5541 0.5598 0.2718 0.102 Uiso 1 1 calc R . . . .
C16 C 0.4897(4) 0.4255(3) 0.29900(7) 0.0734(8) Uani 1 1 d . . . . .
H16 H 0.4478 0.4803 0.3119 0.088 Uiso 1 1 calc R . . . .
C17 C 0.1779(3) 0.0077(3) 0.38071(7) 0.0711(8) Uani 1 1 d . . . . .
C18 C 0.0715(4) 0.0935(4) 0.38903(8) 0.0859(10) Uani 1 1 d . . . . .
H18 H 0.0049 0.0847 0.4036 0.103 Uiso 1 1 calc R . . . .
C19 C 0.0853(4) 0.1931(4) 0.37135(7) 0.0786(9) Uani 1 1 d . . . . .
H19 H 0.0276 0.2656 0.3712 0.094 Uiso 1 1 calc R . . . .
C20 C 0.0253(4) 0.2242(4) 0.26486(7) 0.0855(10) Uani 1 1 d . . . . .
H20A H -0.0792 0.2388 0.2671 0.103 Uiso 1 1 calc R . . . .
H20B H 0.0392 0.1353 0.2607 0.103 Uiso 1 1 calc R . . . .
C21 C 0.0810(4) 0.3023(3) 0.24054(6) 0.0711(7) Uani 1 1 d . . . . .
C22 C -0.0137(4) 0.3432(4) 0.22001(7) 0.0889(11) Uani 1 1 d . . . . .
H22 H -0.1135 0.3262 0.2216 0.107 Uiso 1 1 calc R . . . .
C23 C 0.0376(5) 0.4089(4) 0.19720(8) 0.0966(13) Uani 1 1 d . . . . .
H23 H -0.0275 0.4353 0.1835 0.116 Uiso 1 1 calc R . . . .
C24 C 0.1829(6) 0.4353(4) 0.19478(8) 0.0952(12) Uani 1 1 d . . . . .
H24 H 0.2176 0.4796 0.1794 0.114 Uiso 1 1 calc R . . . .
C25 C 0.2785(5) 0.3961(4) 0.21518(9) 0.0984(12) Uani 1 1 d . . . . .
H25 H 0.3780 0.4142 0.2136 0.118 Uiso 1 1 calc R . . . .
C26 C 0.2277(4) 0.3306(4) 0.23773(8) 0.0854(9) Uani 1 1 d . . . . .
H26 H 0.2933 0.3048 0.2514 0.102 Uiso 1 1 calc R . . . .
N1 N 0.0994(3) 0.2540(3) 0.29083(5) 0.0737(7) Uani 1 1 d . . . . .
N2 N 0.1979(3) 0.1674(2) 0.35411(5) 0.0669(6) Uani 1 1 d . . . . .
N3 N 0.2551(3) 0.0501(2) 0.35924(5) 0.0676(6) Uani 1 1 d . . . . .
N4 N 0.6475(4) 0.2712(3) 0.35893(6) 0.0812(8) Uani 1 1 d . . . . .
O1 O 0.2422(3) 0.0761(2) 0.29446(5) 0.0723(5) Uani 1 1 d . . . . .
O2 O 0.7272(4) 0.3564(3) 0.36598(10) 0.1485(16) Uani 1 1 d . . . . .
O3 O 0.6894(3) 0.1647(3) 0.35467(7) 0.1048(9) Uani 1 1 d . . . . .
O4 O 0.2018(3) -0.1052(3) 0.39237(6) 0.0929(8) Uani 1 1 d . . . . .
H4A H 0.2779 -0.1354 0.3861 0.139 Uiso 1 1 calc GR . . . .
C1' C 0.8880(3) 0.6762(3) 0.40658(6) 0.0696(7) Uani 1 1 d . . . . .
H1' H 0.9093 0.7511 0.3973 0.084 Uiso 1 1 calc R . . . .
C2' C 0.9986(4) 0.5915(4) 0.41288(7) 0.0821(10) Uani 1 1 d . . . . .
H2' H 1.0952 0.6101 0.4082 0.099 Uiso 1 1 calc R . . . .
C3' C 0.9654(4) 0.4791(4) 0.42621(7) 0.0854(10) Uani 1 1 d . . . . .
H3' H 1.0406 0.4222 0.4300 0.102 Uiso 1 1 calc R . . . .
C4' C 0.8246(4) 0.4495(3) 0.43402(7) 0.0786(9) Uani 1 1 d . . . . .
H4' H 0.8034 0.3741 0.4431 0.094 Uiso 1 1 calc R . . . .
C5' C 0.7153(4) 0.5361(3) 0.42787(6) 0.0650(7) Uani 1 1 d . . . . .
C6' C 0.7455(3) 0.6485(3) 0.41419(6) 0.0606(6) Uani 1 1 d . . . . .
C7' C 0.6029(3) 0.7176(3) 0.40927(6) 0.0607(6) Uani 1 1 d . . . . .
C8' C 0.4890(4) 0.6266(3) 0.42299(7) 0.0679(7) Uani 1 1 d . . . . .
C9' C 0.5847(3) 0.8504(2) 0.42249(6) 0.0615(6) Uani 1 1 d . . . . .
H9' H 0.4858 0.8794 0.4176 0.074 Uiso 1 1 calc R . . . .
C10' C 0.6917(4) 0.9436(3) 0.40919(7) 0.0743(8) Uani 1 1 d . . . . .
H10C H 0.7911 0.9241 0.4151 0.089 Uiso 1 1 calc R . . . .
H10D H 0.6872 0.9361 0.3891 0.089 Uiso 1 1 calc R . . . .
C11' C 0.5948(4) 0.8541(3) 0.45399(6) 0.0650(7) Uani 1 1 d . . . . .
C12' C 0.4760(5) 0.8993(4) 0.46868(8) 0.0911(11) Uani 1 1 d . . . . .
H12' H 0.3911 0.9223 0.4592 0.109 Uiso 1 1 calc R . . . .
C13' C 0.4821(7) 0.9106(5) 0.49747(10) 0.1175(17) Uani 1 1 d . . . . .
H13' H 0.4016 0.9425 0.5071 0.141 Uiso 1 1 calc R . . . .
C14' C 0.6041(7) 0.8758(4) 0.51166(9) 0.1068(14) Uani 1 1 d . . . . .
H14' H 0.6071 0.8830 0.5310 0.128 Uiso 1 1 calc R . . . .
C15' C 0.7217(7) 0.8306(5) 0.49756(9) 0.1111(15) Uani 1 1 d . . . . .
H15' H 0.8053 0.8058 0.5072 0.133 Uiso 1 1 calc R . . . .
C16' C 0.7179(5) 0.8209(4) 0.46877(8) 0.0929(11) Uani 1 1 d . . . . .
H16' H 0.8001 0.7915 0.4593 0.112 Uiso 1 1 calc R . . . .
C17' C 0.6389(4) 0.6661(3) 0.35804(7) 0.0716(8) Uani 1 1 d . . . . .
H17' H 0.7150 0.6079 0.3595 0.086 Uiso 1 1 calc R . . . .
C18' C 0.5750(5) 0.7055(3) 0.33409(7) 0.0816(9) Uani 1 1 d . . . . .
H18' H 0.5976 0.6801 0.3160 0.098 Uiso 1 1 calc R . . . .
C19' C 0.4690(4) 0.7916(3) 0.34226(7) 0.0709(7) Uani 1 1 d . . . . .
C20' C 0.4939(5) 0.4189(3) 0.44686(9) 0.0919(11) Uani 1 1 d . . . . .
H20C H 0.5153 0.3430 0.4363 0.110 Uiso 1 1 calc R . . . .
H20D H 0.3884 0.4314 0.4465 0.110 Uiso 1 1 calc R . . . .
C21' C 0.5411(5) 0.3982(3) 0.47661(8) 0.0874(10) Uani 1 1 d . . . . .
C22' C 0.5586(6) 0.4965(4) 0.49469(10) 0.1059(13) Uani 1 1 d . . . . .
H22' H 0.5434 0.5786 0.4884 0.127 Uiso 1 1 calc R . . . .
C23' C 0.5986(7) 0.4764(7) 0.52222(11) 0.1293(19) Uani 1 1 d . . . . .
H23' H 0.6101 0.5444 0.5343 0.155 Uiso 1 1 calc R . . . .
C24' C 0.6211(9) 0.3554(8) 0.53138(12) 0.152(3) Uani 1 1 d . . . . .
H24' H 0.6454 0.3405 0.5499 0.183 Uiso 1 1 calc R . . . .
C25' C 0.6080(12) 0.2591(7) 0.51369(13) 0.172(3) Uani 1 1 d . . . . .
H25' H 0.6278 0.1774 0.5198 0.206 Uiso 1 1 calc R . . . .
C26' C 0.5654(8) 0.2791(4) 0.48641(10) 0.133(2) Uani 1 1 d . . . . .
H26' H 0.5531 0.2103 0.4746 0.159 Uiso 1 1 calc R . . . .
N1' N 0.5641(3) 0.5259(2) 0.43323(6) 0.0703(6) Uani 1 1 d . . . . .
N2' N 0.5724(3) 0.7263(2) 0.37926(5) 0.0639(6) Uani 1 1 d . . . . .
N3' N 0.4635(3) 0.8036(2) 0.36954(5) 0.0685(6) Uani 1 1 d . . . . .
N4' N 0.6535(4) 1.0745(3) 0.41760(7) 0.0852(9) Uani 1 1 d . . . . .
O1' O 0.3584(3) 0.6433(3) 0.42363(7) 0.0920(8) Uani 1 1 d . . . . .
O2' O 0.5288(4) 1.1105(3) 0.41467(7) 0.1104(10) Uani 1 1 d . . . . .
O3' O 0.7499(5) 1.1389(3) 0.42709(9) 0.1333(14) Uani 1 1 d . . . . .
O4' O 0.3809(4) 0.8569(3) 0.32490(5) 0.0937(8) Uani 1 1 d . . . . .
H4'A H 0.3412 0.9145 0.3335 0.141 Uiso 1 1 calc GR . . . .

loop_
_atom_site_aniso_label
_atom_site_aniso_U_11
_atom_site_aniso_U_22
_atom_site_aniso_U_33
_atom_site_aniso_U_23
_atom_site_aniso_U_13
_atom_site_aniso_U_12
C1 0.128(3) 0.0717(19) 0.073(2) 0.0046(16) 0.029(2) 0.025(2)
C2 0.166(5) 0.082(2) 0.092(3) 0.007(2) 0.050(3) 0.046(3)
C3 0.149(4) 0.109(3) 0.098(3) 0.035(2) 0.046(3) 0.065(3)
C4 0.108(3) 0.120(3) 0.086(2) 0.030(2) 0.028(2) 0.051(3)
C5 0.0741(19) 0.091(2) 0.0686(17) 0.0212(16) 0.0177(15) 0.0222(18)
C6 0.084(2) 0.0671(17) 0.0664(16) 0.0103(14) 0.0209(16) 0.0169(15)
C7 0.0686(16) 0.0611(14) 0.0584(14) 0.0070(12) 0.0129(13) 0.0066(13)
C8 0.0562(15) 0.0675(17) 0.0640(15) 0.0052(13) 0.0094(12) -0.0023(13)
C9 0.0703(16) 0.0546(13) 0.0585(14) 0.0024(11) 0.0037(13) 0.0021(12)
C10 0.090(2) 0.0687(16) 0.0622(16) 0.0003(14) -0.0011(16) 0.0021(16)
C11 0.0571(14) 0.0633(15) 0.0609(14) 0.0017(12) -0.0014(12) -0.0055(12)
C12 0.0622(17) 0.0723(17) 0.0788(19) -0.0024(15) 0.0103(14) -0.0068(14)
C13 0.0625(18) 0.105(3) 0.0754(19) -0.0071(18) 0.0158(15) -0.0104(17)
C14 0.0662(19) 0.114(3) 0.0725(19) 0.0142(19) 0.0066(15) -0.0195(19)
C15 0.091(2) 0.078(2) 0.085(2) 0.0192(17) -0.0013(19) -0.0165(19)
C16 0.087(2) 0.0652(16) 0.0676(17) 0.0047(13) 0.0034(16) -0.0051(16)
C17 0.0590(16) 0.0767(19) 0.0775(19) 0.0165(15) 0.0096(14) -0.0005(14)
C18 0.071(2) 0.099(2) 0.088(2) 0.0229(19) 0.0302(17) 0.0064(18)
C19 0.0712(19) 0.083(2) 0.081(2) 0.0092(17) 0.0180(16) 0.0165(17)
C20 0.0644(18) 0.115(3) 0.0773(19) 0.0178(19) -0.0050(15) -0.0083(19)
C21 0.0677(18) 0.0791(18) 0.0664(16) 0.0031(15) 0.0034(14) 0.0077(15)
C22 0.074(2) 0.114(3) 0.078(2) 0.007(2) 0.0072(17) 0.026(2)
C23 0.113(3) 0.103(3) 0.074(2) 0.0104(19) 0.009(2) 0.045(2)
C24 0.133(4) 0.077(2) 0.075(2) 0.0065(17) 0.019(2) 0.003(2)
C25 0.096(3) 0.111(3) 0.088(2) 0.002(2) 0.008(2) -0.028(2)
C26 0.081(2) 0.100(2) 0.0745(19) 0.0063(18) -0.0049(17) -0.0133(19)
N1 0.0647(14) 0.0898(18) 0.0666(14) 0.0112(13) 0.0054(12) 0.0100(13)
N2 0.0679(14) 0.0684(14) 0.0645(13) 0.0115(11) 0.0136(11) 0.0115(12)
N3 0.0666(14) 0.0648(13) 0.0713(14) 0.0138(11) 0.0112(12) 0.0066(11)
N4 0.092(2) 0.0759(17) 0.0761(16) 0.0040(14) -0.0203(15) -0.0001(16)
O1 0.0684(12) 0.0704(12) 0.0780(13) -0.0090(10) 0.0017(10) -0.0032(10)
O2 0.120(3) 0.097(2) 0.228(4) -0.011(2) -0.075(3) -0.010(2)
O3 0.0982(19) 0.098(2) 0.118(2) -0.0144(17) -0.0174(17) 0.0170(16)
O4 0.0805(16) 0.0883(16) 0.1099(19) 0.0421(15) 0.0253(14) 0.0066(12)
C1' 0.0654(17) 0.0771(18) 0.0663(16) -0.0044(14) 0.0051(13) 0.0041(15)
C2' 0.0621(18) 0.116(3) 0.0679(17) -0.0124(18) 0.0007(15) 0.0151(19)
C3' 0.084(2) 0.099(3) 0.0732(19) -0.0080(18) -0.0102(17) 0.033(2)
C4' 0.097(3) 0.0674(17) 0.0713(18) -0.0004(15) -0.0089(18) 0.0170(17)
C5' 0.0763(19) 0.0537(14) 0.0651(16) -0.0067(12) -0.0034(14) 0.0053(13)
C6' 0.0625(15) 0.0573(14) 0.0621(14) -0.0069(12) 0.0032(12) 0.0049(12)
C7' 0.0617(15) 0.0533(13) 0.0673(15) 0.0009(12) 0.0072(12) -0.0003(12)
C8' 0.0633(18) 0.0579(15) 0.0824(19) 0.0002(13) 0.0032(14) -0.0062(13)
C9' 0.0632(15) 0.0509(13) 0.0704(16) 0.0018(12) 0.0103(13) 0.0015(12)
C10' 0.089(2) 0.0547(15) 0.0798(19) -0.0021(14) 0.0210(17) -0.0060(15)
C11' 0.0765(18) 0.0501(13) 0.0684(16) 0.0006(12) 0.0103(14) -0.0038(13)
C12' 0.084(2) 0.109(3) 0.080(2) -0.0017(19) 0.0196(19) 0.001(2)
C13' 0.117(4) 0.149(4) 0.086(3) -0.019(3) 0.040(3) -0.012(3)
C14' 0.149(4) 0.101(3) 0.071(2) -0.009(2) 0.007(3) -0.016(3)
C15' 0.136(4) 0.111(3) 0.087(3) -0.020(2) -0.029(3) 0.008(3)
C16' 0.093(3) 0.099(3) 0.086(2) -0.021(2) -0.009(2) 0.013(2)
C17' 0.0791(19) 0.0564(15) 0.0793(19) -0.0117(14) 0.0030(16) 0.0077(14)
C18' 0.103(3) 0.0718(18) 0.0696(18) -0.0150(15) -0.0005(18) 0.0082(18)
C19' 0.0786(19) 0.0627(16) 0.0714(17) -0.0039(13) -0.0047(15) 0.0016(14)
C20' 0.105(3) 0.0613(17) 0.109(3) 0.0109(17) -0.001(2) -0.0244(19)
C21' 0.100(3) 0.0724(19) 0.090(2) 0.0087(17) 0.021(2) -0.0151(19)
C22' 0.118(4) 0.092(3) 0.109(3) 0.001(2) 0.005(3) -0.013(3)
C23' 0.142(5) 0.150(5) 0.097(3) -0.014(3) 0.020(3) -0.019(4)
C24' 0.204(7) 0.168(6) 0.085(3) 0.030(4) 0.027(4) -0.010(6)
C25' 0.286(11) 0.129(5) 0.100(4) 0.040(4) 0.038(5) 0.024(6)
C26' 0.223(7) 0.082(3) 0.093(3) 0.020(2) 0.030(4) -0.004(4)
N1' 0.0764(16) 0.0518(12) 0.0827(16) 0.0063(11) 0.0010(13) -0.0049(11)
N2' 0.0681(14) 0.0542(11) 0.0696(14) -0.0025(10) 0.0031(11) 0.0052(11)
N3' 0.0716(15) 0.0621(13) 0.0719(15) -0.0003(11) -0.0002(12) 0.0087(12)
N4' 0.117(3) 0.0554(14) 0.0831(18) 0.0003(13) 0.0306(18) -0.0097(18)
O1' 0.0599(14) 0.0872(16) 0.129(2) 0.0186(15) 0.0062(13) -0.0066(12)
O2' 0.138(3) 0.0740(15) 0.119(2) 0.0056(15) 0.007(2) 0.0312(18)
O3' 0.132(3) 0.0863(18) 0.181(3) -0.049(2) 0.046(3) -0.035(2)
O4' 0.110(2) 0.0939(17) 0.0772(14) -0.0030(13) -0.0155(14) 0.0254(15)

loop_
_atom_type_symbol
_atom_type_description
_atom_type_scat_dispersion_real
_atom_type_scat_dispersion_imag
_atom_type_scat_source
C C 0.0181 0.0091 'International Tables Vol C Tables 4.2.6.8 and 6.1.1.4'
H H 0.0000 0.0000 'International Tables Vol C Tables 4.2.6.8 and 6.1.1.4'
N N 0.0311 0.0180 'International Tables Vol C Tables 4.2.6.8 and 6.1.1.4'
O O 0.0492 0.0322 'International Tables Vol C Tables 4.2.6.8 and 6.1.1.4'

loop_
_geom_angle_atom_site_label_1
_geom_angle_atom_site_label_2
_geom_angle_atom_site_label_3
_geom_angle
_geom_angle_site_symmetry_1
_geom_angle_site_symmetry_3
_geom_angle_publ_flag
C2 C1 H1 120.8 . . ?
C6 C1 H1 120.8 . . ?
C6 C1 C2 118.5(4) . . ?
C1 C2 H2 119.8 . . ?
C1 C2 C3 120.3(4) . . ?
C3 C2 H2 119.8 . . ?
C2 C3 H3 119.4 . . ?
C4 C3 C2 121.3(4) . . ?
C4 C3 H3 119.4 . . ?
C3 C4 H4 120.8 . . ?
C3 C4 C5 118.4(5) . . ?
C5 C4 H4 120.8 . . ?
C4 C5 C6 121.5(4) . . ?
C4 C5 N1 127.8(4) . . ?
C6 C5 N1 110.7(3) . . ?
C1 C6 C5 120.1(3) . . ?
C1 C6 C7 131.7(3) . . ?
C5 C6 C7 108.1(3) . . ?
C6 C7 C8 101.6(3) . . ?
C6 C7 C9 118.7(3) . . ?
C9 C7 C8 107.6(2) . . ?
N2 C7 C6 110.1(2) . . ?
N2 C7 C8 107.8(2) . . ?
N2 C7 C9 110.2(2) . . ?
N1 C8 C7 108.2(3) . . ?
O1 C8 C7 125.4(3) . . ?
O1 C8 N1 126.4(3) . . ?
C7 C9 H9 106.3 . . ?
C10 C9 C7 111.5(2) . . ?
C10 C9 H9 106.3 . . ?
C11 C9 C7 113.0(2) . . ?
C11 C9 H9 106.3 . . ?
C11 C9 C10 112.7(2) . . ?
C9 C10 H10A 109.5 . . ?
C9 C10 H10B 109.5 . . ?
H10A C10 H10B 108.1 . . ?
N4 C10 C9 110.7(3) . . ?
N4 C10 H10A 109.5 . . ?
N4 C10 H10B 109.5 . . ?
C12 C11 C9 119.0(3) . . ?
C12 C11 C16 118.6(3) . . ?
C16 C11 C9 122.3(3) . . ?
C11 C12 H12 119.6 . . ?
C11 C12 C13 120.8(3) . . ?
C13 C12 H12 119.6 . . ?
C12 C13 H13 119.8 . . ?
C14 C13 C12 120.3(3) . . ?
C14 C13 H13 119.8 . . ?
C13 C14 H14 120.3 . . ?
C13 C14 C15 119.3(3) . . ?
C15 C14 H14 120.3 . . ?
C14 C15 H15 119.6 . . ?
C14 C15 C16 120.9(3) . . ?
C16 C15 H15 119.6 . . ?
C11 C16 C15 120.1(3) . . ?
C11 C16 H16 120.0 . . ?
C15 C16 H16 120.0 . . ?
N3 C17 C18 111.9(3) . . ?
N3 C17 O4 122.8(3) . . ?
O4 C17 C18 125.3(3) . . ?
C17 C18 H18 127.4 . . ?
C19 C18 C17 105.3(3) . . ?
C19 C18 H18 127.4 . . ?
C18 C19 H19 126.3 . . ?
N2 C19 C18 107.3(3) . . ?
N2 C19 H19 126.3 . . ?
H20A C20 H20B 107.8 . . ?
C21 C20 H20A 109.0 . . ?
C21 C20 H20B 109.0 . . ?
N1 C20 H20A 109.0 . . ?
N1 C20 H20B 109.0 . . ?
N1 C20 C21 112.7(3) . . ?
C22 C21 C20 120.8(3) . . ?
C26 C21 C20 121.3(3) . . ?
C26 C21 C22 117.9(3) . . ?
C21 C22 H22 119.5 . . ?
C23 C22 C21 120.9(4) . . ?
C23 C22 H22 119.5 . . ?
C22 C23 H23 119.9 . . ?
C24 C23 C22 120.1(4) . . ?
C24 C23 H23 119.9 . . ?
C23 C24 H24 120.2 . . ?
C23 C24 C25 119.6(4) . . ?
C25 C24 H24 120.2 . . ?
C24 C25 H25 119.9 . . ?
C26 C25 C24 120.2(4) . . ?
C26 C25 H25 119.9 . . ?
C21 C26 H26 119.4 . . ?
C25 C26 C21 121.2(4) . . ?
C25 C26 H26 119.4 . . ?
C5 N1 C20 125.0(3) . . ?
C8 N1 C5 111.2(3) . . ?
C8 N1 C20 123.7(3) . . ?
C19 N2 C7 129.1(3) . . ?
C19 N2 N3 111.3(3) . . ?
N3 N2 C7 119.4(2) . . ?
C17 N3 N2 104.2(3) . . ?
O2 N4 C10 118.0(3) . . ?
O2 N4 O3 123.7(4) . . ?
O3 N4 C10 118.2(3) . . ?
C17 O4 H4A 109.5 . . ?
C2' C1' H1' 120.3 . . ?
C6' C1' H1' 120.3 . . ?
C6' C1' C2' 119.4(3) . . ?
C1' C2' H2' 120.0 . . ?
C1' C2' C3' 119.9(3) . . ?
C3' C2' H2' 120.0 . . ?
C2' C3' H3' 119.1 . . ?
C4' C3' C2' 121.8(3) . . ?
C4' C3' H3' 119.1 . . ?
C3' C4' H4' 121.2 . . ?
C3' C4' C5' 117.5(3) . . ?
C5' C4' H4' 121.2 . . ?
C4' C5' C6' 121.7(3) . . ?
C4' C5' N1' 127.9(3) . . ?
C6' C5' N1' 110.3(3) . . ?
C1' C6' C5' 119.7(3) . . ?
C1' C6' C7' 131.7(3) . . ?
C5' C6' C7' 108.6(3) . . ?
C6' C7' C8' 102.0(2) . . ?
C6' C7' C9' 117.8(3) . . ?
C9' C7' C8' 108.4(2) . . ?
N2' C7' C6' 110.3(2) . . ?
N2' C7' C8' 109.1(2) . . ?
N2' C7' C9' 108.9(2) . . ?
N1' C8' C7' 107.6(3) . . ?
O1' C8' C7' 125.3(3) . . ?
O1' C8' N1' 127.1(3) . . ?
C7' C9' H9' 106.6 . . ?
C10' C9' C7' 110.3(2) . . ?
C10' C9' H9' 106.6 . . ?
C11' C9' C7' 115.1(2) . . ?
C11' C9' H9' 106.6 . . ?
C11' C9' C10' 111.2(3) . . ?
C9' C10' H10C 109.7 . . ?
C9' C10' H10D 109.7 . . ?
H10C C10' H10D 108.2 . . ?
N4' C10' C9' 109.8(3) . . ?
N4' C10' H10C 109.7 . . ?
N4' C10' H10D 109.7 . . ?
C12' C11' C9' 118.2(3) . . ?
C16' C11' C9' 124.0(3) . . ?
C16' C11' C12' 117.8(3) . . ?
C11' C12' H12' 119.7 . . ?
C11' C12' C13' 120.6(4) . . ?
C13' C12' H12' 119.7 . . ?
C12' C13' H13' 119.7 . . ?
C14' C13' C12' 120.7(5) . . ?
C14' C13' H13' 119.7 . . ?
C13' C14' H14' 120.2 . . ?
C13' C14' C15' 119.5(4) . . ?
C15' C14' H14' 120.2 . . ?
C14' C15' H15' 119.8 . . ?
C14' C15' C16' 120.3(5) . . ?
C16' C15' H15' 119.8 . . ?
C11' C16' C15' 121.1(4) . . ?
C11' C16' H16' 119.4 . . ?
C15' C16' H16' 119.4 . . ?
C18' C17' H17' 126.2 . . ?
N2' C17' H17' 126.2 . . ?
N2' C17' C18' 107.7(3) . . ?
C17' C18' H18' 127.4 . . ?
C17' C18' C19' 105.2(3) . . ?
C19' C18' H18' 127.4 . . ?
N3' C19' C18' 111.8(3) . . ?
N3' C19' O4' 122.9(3) . . ?
O4' C19' C18' 125.3(3) . . ?
H20C C20' H20D 107.6 . . ?
C21' C20' H20C 108.7 . . ?
C21' C20' H20D 108.7 . . ?
N1' C20' H20C 108.7 . . ?
N1' C20' H20D 108.7 . . ?
N1' C20' C21' 114.4(3) . . ?
C22' C21' C20' 121.7(4) . . ?
C26' C21' C20' 120.5(4) . . ?
C26' C21' C22' 117.8(4) . . ?
C21' C22' H22' 119.3 . . ?
C21' C22' C23' 121.4(5) . . ?
C23' C22' H22' 119.3 . . ?
C22' C23' H23' 120.4 . . ?
C24' C23' C22' 119.2(6) . . ?
C24' C23' H23' 120.4 . . ?
C23' C24' H24' 120.1 . . ?
C25' C24' C23' 119.8(6) . . ?
C25' C24' H24' 120.1 . . ?
C24' C25' H25' 119.6 . . ?
C24' C25' C26' 120.8(6) . . ?
C26' C25' H25' 119.6 . . ?
C21' C26' C25' 120.9(5) . . ?
C21' C26' H26' 119.5 . . ?
C25' C26' H26' 119.5 . . ?
C5' N1' C20' 124.9(3) . . ?
C8' N1' C5' 111.5(3) . . ?
C8' N1' C20' 123.5(3) . . ?
C17' N2' C7' 128.9(3) . . ?
C17' N2' N3' 110.6(3) . . ?
N3' N2' C7' 120.6(2) . . ?
C19' N3' N2' 104.7(3) . . ?
O2' N4' C10' 118.9(3) . . ?
O3' N4' C10' 117.5(4) . . ?
O3' N4' O2' 123.7(4) . . ?
C19' O4' H4'A 109.5 . . ?

loop_
_geom_bond_atom_site_label_1
_geom_bond_atom_site_label_2
_geom_bond_distance
_geom_bond_site_symmetry_2
_geom_bond_publ_flag
C1 H1 0.9300 . ?
C1 C2 1.394(6) . ?
C1 C6 1.375(5) . ?
C2 H2 0.9300 . ?
C2 C3 1.395(8) . ?
C3 H3 0.9300 . ?
C3 C4 1.362(7) . ?
C4 H4 0.9300 . ?
C4 C5 1.377(5) . ?
C5 C6 1.397(5) . ?
C5 N1 1.398(5) . ?
C6 C7 1.520(4) . ?
C7 C8 1.558(4) . ?
C7 C9 1.548(4) . ?
C7 N2 1.475(3) . ?
C8 N1 1.363(4) . ?
C8 O1 1.207(4) . ?
C9 H9 0.9800 . ?
C9 C10 1.527(4) . ?
C9 C11 1.521(4) . ?
C10 H10A 0.9700 . ?
C10 H10B 0.9700 . ?
C10 N4 1.493(5) . ?
C11 C12 1.379(4) . ?
C11 C16 1.379(4) . ?
C12 H12 0.9300 . ?
C12 C13 1.386(5) . ?
C13 H13 0.9300 . ?
C13 C14 1.367(5) . ?
C14 H14 0.9300 . ?
C14 C15 1.368(6) . ?
C15 H15 0.9300 . ?
C15 C16 1.390(5) . ?
C16 H16 0.9300 . ?
C17 C18 1.387(5) . ?
C17 N3 1.326(4) . ?
C17 O4 1.338(4) . ?
C18 H18 0.9300 . ?
C18 C19 1.359(5) . ?
C19 H19 0.9300 . ?
C19 N2 1.346(4) . ?
C20 H20A 0.9700 . ?
C20 H20B 0.9700 . ?
C20 C21 1.518(5) . ?
C20 N1 1.453(4) . ?
C21 C22 1.380(5) . ?
C21 C26 1.377(5) . ?
C22 H22 0.9300 . ?
C22 C23 1.379(6) . ?
C23 H23 0.9300 . ?
C23 C24 1.359(7) . ?
C24 H24 0.9300 . ?
C24 C25 1.375(6) . ?
C25 H25 0.9300 . ?
C25 C26 1.367(5) . ?
C26 H26 0.9300 . ?
N2 N3 1.368(3) . ?
N4 O2 1.206(4) . ?
N4 O3 1.207(4) . ?
O4 H4A 0.8200 . ?
C1' H1' 0.9300 . ?
C1' C2' 1.382(5) . ?
C1' C6' 1.380(4) . ?
C2' H2' 0.9300 . ?
C2' C3' 1.385(6) . ?
C3' H3' 0.9300 . ?
C3' C4' 1.373(6) . ?
C4' H4' 0.9300 . ?
C4' C5' 1.386(5) . ?
C5' C6' 1.387(4) . ?
C5' N1' 1.406(4) . ?
C6' C7' 1.510(4) . ?
C7' C8' 1.561(4) . ?
C7' C9' 1.551(4) . ?
C7' N2' 1.471(4) . ?
C8' N1' 1.359(4) . ?
C8' O1' 1.204(4) . ?
C9' H9' 0.9800 . ?
C9' C10' 1.527(4) . ?
C9' C11' 1.516(4) . ?
C10' H10C 0.9700 . ?
C10' H10D 0.9700 . ?
C10' N4' 1.485(4) . ?
C11' C12' 1.377(5) . ?
C11' C16' 1.372(5) . ?
C12' H12' 0.9300 . ?
C12' C13' 1.389(6) . ?
C13' H13' 0.9300 . ?
C13' C14' 1.355(8) . ?
C14' H14' 0.9300 . ?
C14' C15' 1.355(7) . ?
C15' H15' 0.9300 . ?
C15' C16' 1.387(6) . ?
C16' H16' 0.9300 . ?
C17' H17' 0.9300 . ?
C17' C18' 1.355(5) . ?
C17' N2' 1.346(4) . ?
C18' H18' 0.9300 . ?
C18' C19' 1.385(5) . ?
C19' N3' 1.317(4) . ?
C19' O4' 1.348(4) . ?
C20' H20C 0.9700 . ?
C20' H20D 0.9700 . ?
C20' C21' 1.508(6) . ?
C20' N1' 1.456(4) . ?
C21' C22' 1.364(6) . ?
C21' C26' 1.364(6) . ?
C22' H22' 0.9300 . ?
C22' C23' 1.388(7) . ?
C23' H23' 0.9300 . ?
C23' C24' 1.370(9) . ?
C24' H24' 0.9300 . ?
C24' C25' 1.332(9) . ?
C25' H25' 0.9300 . ?
C25' C26' 1.383(8) . ?
C26' H26' 0.9300 . ?
N2' N3' 1.368(4) . ?
N4' O2' 1.207(5) . ?
N4' O3' 1.201(5) . ?
O4' H4'A 0.8200 . ?

loop_
_geom_hbond_atom_site_label_D
_geom_hbond_atom_site_label_H
_geom_hbond_atom_site_label_A
_geom_hbond_distance_DH
_geom_hbond_distance_HA
_geom_hbond_distance_DA
_geom_hbond_angle_DHA
_geom_hbond_site_symmetry_A
O4 H4A N3' 0.82 1.98 2.796(4) 175.8 1_545
O4' H4'A N3 0.82 2.05 2.867(4) 172.8 1_565

loop_
_geom_torsion_atom_site_label_1
_geom_torsion_atom_site_label_2
_geom_torsion_atom_site_label_3
_geom_torsion_atom_site_label_4
_geom_torsion
_geom_torsion_site_symmetry_1
_geom_torsion_site_symmetry_2
_geom_torsion_site_symmetry_3
_geom_torsion_site_symmetry_4
_geom_torsion_publ_flag
C1 C2 C3 C4 -2.2(8) . . . . ?
C1 C6 C7 C8 -179.1(4) . . . . ?
C1 C6 C7 C9 -61.4(5) . . . . ?
C1 C6 C7 N2 66.9(5) . . . . ?
C2 C1 C6 C5 -0.9(6) . . . . ?
C2 C1 C6 C7 -177.0(4) . . . . ?
C2 C3 C4 C5 1.0(7) . . . . ?
C3 C4 C5 C6 0.1(6) . . . . ?
C3 C4 C5 N1 179.6(4) . . . . ?
C4 C5 C6 C1 -0.2(5) . . . . ?
C4 C5 C6 C7 176.8(3) . . . . ?
C4 C5 N1 C8 -179.9(4) . . . . ?
C4 C5 N1 C20 3.5(6) . . . . ?
C5 C6 C7 C8 4.4(3) . . . . ?
C5 C6 C7 C9 122.1(3) . . . . ?
C5 C6 C7 N2 -109.6(3) . . . . ?
C6 C1 C2 C3 2.0(7) . . . . ?
C6 C5 N1 C8 -0.4(4) . . . . ?
C6 C5 N1 C20 -177.0(3) . . . . ?
C6 C7 C8 N1 -4.7(3) . . . . ?
C6 C7 C8 O1 174.9(3) . . . . ?
C6 C7 C9 C10 67.5(3) . . . . ?
C6 C7 C9 C11 -60.8(3) . . . . ?
C6 C7 N2 C19 6.3(5) . . . . ?
C6 C7 N2 N3 -179.6(3) . . . . ?
C7 C8 N1 C5 3.4(3) . . . . ?
C7 C8 N1 C20 180.0(3) . . . . ?
C7 C9 C10 N4 168.2(2) . . . . ?
C7 C9 C11 C12 -106.7(3) . . . . ?
C7 C9 C11 C16 73.9(4) . . . . ?
C7 N2 N3 C17 -177.4(3) . . . . ?
C8 C7 C9 C10 -178.0(2) . . . . ?
C8 C7 C9 C11 53.7(3) . . . . ?
C8 C7 N2 C19 -103.7(4) . . . . ?
C8 C7 N2 N3 70.4(3) . . . . ?
C9 C7 C8 N1 -130.2(2) . . . . ?
C9 C7 C8 O1 49.4(4) . . . . ?
C9 C7 N2 C19 139.1(3) . . . . ?
C9 C7 N2 N3 -46.8(4) . . . . ?
C9 C10 N4 O2 136.1(4) . . . . ?
C9 C10 N4 O3 -46.9(4) . . . . ?
C9 C11 C12 C13 -179.7(3) . . . . ?
C9 C11 C16 C15 178.9(3) . . . . ?
C10 C9 C11 C12 125.7(3) . . . . ?
C10 C9 C11 C16 -53.8(4) . . . . ?
C11 C9 C10 N4 -63.4(3) . . . . ?
C11 C12 C13 C14 0.5(5) . . . . ?
C12 C11 C16 C15 -0.5(5) . . . . ?
C12 C13 C14 C15 -0.1(6) . . . . ?
C13 C14 C15 C16 -0.6(6) . . . . ?
C14 C15 C16 C11 0.9(6) . . . . ?
C16 C11 C12 C13 -0.2(5) . . . . ?
C17 C18 C19 N2 -1.7(5) . . . . ?
C18 C17 N3 N2 1.2(4) . . . . ?
C18 C19 N2 C7 177.1(3) . . . . ?
C18 C19 N2 N3 2.6(4) . . . . ?
C19 N2 N3 C17 -2.3(4) . . . . ?
C20 C21 C22 C23 -176.8(4) . . . . ?
C20 C21 C26 C25 177.0(4) . . . . ?
C21 C20 N1 C5 69.6(4) . . . . ?
C21 C20 N1 C8 -106.6(4) . . . . ?
C21 C22 C23 C24 -0.5(6) . . . . ?
C22 C21 C26 C25 -0.7(6) . . . . ?
C22 C23 C24 C25 0.0(7) . . . . ?
C23 C24 C25 C26 0.2(7) . . . . ?
C24 C25 C26 C21 0.1(7) . . . . ?
C26 C21 C22 C23 0.9(6) . . . . ?
N1 C5 C6 C1 -179.7(3) . . . . ?
N1 C5 C6 C7 -2.8(4) . . . . ?
N1 C20 C21 C22 -143.6(4) . . . . ?
N1 C20 C21 C26 38.7(5) . . . . ?
N2 C7 C8 N1 111.0(3) . . . . ?
N2 C7 C8 O1 -69.4(4) . . . . ?
N2 C7 C9 C10 -60.8(3) . . . . ?
N2 C7 C9 C11 171.0(2) . . . . ?
N3 C17 C18 C19 0.3(5) . . . . ?
O1 C8 N1 C5 -176.2(3) . . . . ?
O1 C8 N1 C20 0.5(5) . . . . ?
O4 C17 C18 C19 -179.2(4) . . . . ?
O4 C17 N3 N2 -179.3(3) . . . . ?
C1' C2' C3' C4' -1.4(5) . . . . ?
C1' C6' C7' C8' 178.0(3) . . . . ?
C1' C6' C7' C9' -63.5(4) . . . . ?
C1' C6' C7' N2' 62.3(4) . . . . ?
C2' C1' C6' C5' -0.4(4) . . . . ?
C2' C1' C6' C7' -177.0(3) . . . . ?
C2' C3' C4' C5' 0.5(5) . . . . ?
C3' C4' C5' C6' 0.4(5) . . . . ?
C3' C4' C5' N1' 178.6(3) . . . . ?
C4' C5' C6' C1' -0.4(4) . . . . ?
C4' C5' C6' C7' 176.9(3) . . . . ?
C4' C5' N1' C8' -176.9(3) . . . . ?
C4' C5' N1' C20' 0.5(5) . . . . ?
C5' C6' C7' C8' 1.1(3) . . . . ?
C5' C6' C7' C9' 119.6(3) . . . . ?
C5' C6' C7' N2' -114.6(3) . . . . ?
C6' C1' C2' C3' 1.3(5) . . . . ?
C6' C5' N1' C8' 1.6(4) . . . . ?
C6' C5' N1' C20' 178.9(3) . . . . ?
C6' C7' C8' N1' -0.2(3) . . . . ?
C6' C7' C8' O1' -178.9(3) . . . . ?
C6' C7' C9' C10' 66.3(3) . . . . ?
C6' C7' C9' C11' -60.5(3) . . . . ?
C6' C7' N2' C17' 11.7(4) . . . . ?
C6' C7' N2' N3' -168.4(2) . . . . ?
C7' C8' N1' C5' -0.8(4) . . . . ?
C7' C8' N1' C20' -178.1(3) . . . . ?
C7' C9' C10' N4' 168.4(3) . . . . ?
C7' C9' C11' C12' -120.7(3) . . . . ?
C7' C9' C11' C16' 62.7(4) . . . . ?
C7' N2' N3' C19' 178.2(3) . . . . ?
C8' C7' C9' C10' -178.7(3) . . . . ?
C8' C7' C9' C11' 54.5(3) . . . . ?
C8' C7' N2' C17' -99.5(3) . . . . ?
C8' C7' N2' N3' 80.4(3) . . . . ?
C9' C7' C8' N1' -125.2(3) . . . . ?
C9' C7' C8' O1' 56.2(4) . . . . ?
C9' C7' N2' C17' 142.4(3) . . . . ?
C9' C7' N2' N3' -37.7(3) . . . . ?
C9' C10' N4' O2' -51.5(5) . . . . ?
C9' C10' N4' O3' 128.3(4) . . . . ?
C9' C11' C12' C13' -176.7(4) . . . . ?
C9' C11' C16' C15' 177.7(4) . . . . ?
C10' C9' C11' C12' 112.9(3) . . . . ?
C10' C9' C11' C16' -63.7(4) . . . . ?
C11' C9' C10' N4' -62.5(4) . . . . ?
C11' C12' C13' C14' -0.9(8) . . . . ?
C12' C11' C16' C15' 1.1(6) . . . . ?
C12' C13' C14' C15' 0.6(8) . . . . ?
C13' C14' C15' C16' 0.6(8) . . . . ?
C14' C15' C16' C11' -1.5(7) . . . . ?
C16' C11' C12' C13' 0.1(6) . . . . ?
C17' C18' C19' N3' -1.5(4) . . . . ?
C17' C18' C19' O4' 178.3(3) . . . . ?
C17' N2' N3' C19' -1.9(3) . . . . ?
C18' C17' N2' C7' -179.1(3) . . . . ?
C18' C17' N2' N3' 1.0(4) . . . . ?
C18' C19' N3' N2' 2.1(4) . . . . ?
C20' C21' C22' C23' 178.4(5) . . . . ?
C20' C21' C26' C25' -179.7(7) . . . . ?
C21' C20' N1' C5' 63.7(5) . . . . ?
C21' C20' N1' C8' -119.3(4) . . . . ?
C21' C22' C23' C24' 0.1(10) . . . . ?
C22' C21' C26' C25' -0.7(10) . . . . ?
C22' C23' C24' C25' 1.7(12) . . . . ?
C23' C24' C25' C26' -3.0(15) . . . . ?
C24' C25' C26' C21' 2.5(14) . . . . ?
C26' C21' C22' C23' -0.5(8) . . . . ?
N1' C5' C6' C1' -179.0(3) . . . . ?
N1' C5' C6' C7' -1.7(3) . . . . ?
N1' C20' C21' C22' 42.0(6) . . . . ?
N1' C20' C21' C26' -139.1(5) . . . . ?
N2' C7' C8' N1' 116.4(3) . . . . ?
N2' C7' C8' O1' -62.3(4) . . . . ?
N2' C7' C9' C10' -60.1(3) . . . . ?
N2' C7' C9' C11' 173.0(3) . . . . ?
N2' C17' C18' C19' 0.3(4) . . . . ?
O1' C8' N1' C5' 177.8(4) . . . . ?
O1' C8' N1' C20' 0.5(6) . . . . ?
O4' C19' N3' N2' -177.8(3) . . . . ?
